data_2004001
loop_
_publ_author_name
'Billing, David G.'
'Levendis, Demetrius C.'
'Reid, David H.'
'Rose, Beate G.'

_publ_section_title
;
 3,5-Diphenyl-2-(2-pyridylamino)-1-thia-6,6a\l^4^-diselenapentalene
;
_journal_coden_ASTM ACSCEE
_journal_issue 10
_journal_name_full
;
 Acta Crystallographica, Section C: Crystal Structure Communications
;
_journal_page_first 2057
_journal_page_last 2059
_journal_paper_doi 10.1107/s0108270195001119
_journal_volume 51
_journal_year 1995
_chemical_compound_source ?
_chemical_formula_sum 'C22 H16 N2 S Se2'
_chemical_formula_weight 498.35
_space_group_IT_number 2
_symmetry_cell_setting triclinic
_symmetry_space_group_name_Hall '-P 1'
_symmetry_space_group_name_H-M 'P -1'
_atom_type_scat_source IntTabC
_cell_angle_alpha 94.57(4)
_cell_angle_beta 92.31(4)
_cell_angle_gamma 100.58(4)
_cell_formula_units_Z 4
_cell_length_a 8.586(8)
_cell_length_b 15.286(11)
_cell_length_c 15.606(8)
_cell_measurement_reflns_used 25
_cell_measurement_temperature 295(2)
_cell_measurement_theta_max 17
_cell_measurement_theta_min 9
_cell_volume 2004(3)
_diffrn_measurement_device 'Enraf-Nonius CAD-4'
_diffrn_measurement_method \w/2\q
_diffrn_radiation_type MoK\a
_diffrn_radiation_wavelength .71067
_diffrn_reflns_av_R_equivalents .05
_diffrn_reflns_limit_h_max 12
_diffrn_reflns_limit_h_min -012
_diffrn_reflns_limit_k_max 21
_diffrn_reflns_limit_k_min -021
_diffrn_reflns_limit_l_max 15
_diffrn_reflns_limit_l_min -01
_diffrn_reflns_number 11147
_diffrn_reflns_theta_max 30
_diffrn_standards_decay_% random
_diffrn_standards_interval_count ?
_diffrn_standards_interval_time 60
_diffrn_standards_number 3
_exptl_absorpt_coefficient_mu 3.804
_exptl_absorpt_correction_T_max 1.00
_exptl_absorpt_correction_T_min .70
_exptl_absorpt_correction_type empirical
_exptl_crystal_colour Red
_exptl_crystal_density_diffrn 1.652
_exptl_crystal_density_meas ?
_exptl_crystal_description 'Flat needle'
_exptl_crystal_size_max .5
_exptl_crystal_size_mid .2
_exptl_crystal_size_min .06
_exptl_crystal_size_rad ?
_refine_diff_density_max .813
_refine_diff_density_min -0.715
_refine_ls_extinction_coef ?
_refine_ls_extinction_method none
_refine_ls_goodness_of_fit_obs .895
_refine_ls_hydrogen_treatment ' '
_refine_ls_number_parameters 488
_refine_ls_number_reflns 9951
_refine_ls_R_factor_obs .055
_refine_ls_shift/esd_max .007
_refine_ls_structure_factor_coef Fsqd
_refine_ls_weighting_details 'w = 1/[s^2^(F~o~^2^) + 0.0799P)^2^] where P = (F~o~^2^ + 2F~c~^2^)/3'
_refine_ls_weighting_scheme calc
_refine_ls_wR_factor_obs .1576
_reflns_number_observed 3833
_reflns_number_total 9951
_reflns_observed_criterion 'F~o~ > 4\s(F~o~)'
_cod_depositor_comments
;
The following automatic conversions were performed:

'_refine_ls_weighting_scheme' value 'w = 1/[s^2^(F~o~^2^) +
0.0799P)^2^] where P = (F~o~^2^ + 2F~c~^2^)/3' was changed to 'calc'.
New tag '_refine_ls_weighting_details' was created. The value of the
new tag was set to 'w = 1/[s^2^(F~o~^2^) + 0.0799P)^2^] where P =
(F~o~^2^ + 2F~c~^2^)/3'.

Automatic conversion script
Id: cif_fix_values 3143 2015-03-26 13:38:13Z robertas 
;
_cod_original_formula_sum 'C22 H16 N2 S1 Se2'
_cod_database_code 2004001

loop_
_symmetry_equiv_pos_as_xyz
x,y,z
-x,-y,-z

loop_
_atom_site_label
_atom_site_fract_x
_atom_site_fract_y
_atom_site_fract_z
_atom_site_U_iso_or_equiv
Se(1A) .48530(10) -.02530(10) .20770(10) .0650(10)
Se(2A) .67170(10) .11910(10) .22610(10) .0500(10)
S(3A) .8539(2) .26680(10) .22730(10) .0480(10)
C(4A) .7570(6) .2982(4) .1427(3) .0380(10)
C(5A) .6144(7) .2423(4) .1061(3) .0390(10)
C(6A) .5587(6) .1587(4) .1359(3) .0340(10)
C(7A) .4228(6) .1001(4) .0982(3) .0370(10)
C(8A) .3714(7) .0153(4) .1206(3) .0350(10)
C(9A) .2337(6) -.0474(3) .0798(3) .0360(10)
C(10A) .1409(7) -0.1108(4) .1258(4) .049(2)
C(11A) .0128(8) -0.1663(4) .0873(5) .057(2)
C(12A) -.0255(8) -0.1657(5) .0022(5) .060(2)
C(13A) .0604(7) -0.1074(5) -.0459(4) .054(2)
C(14A) .1893(7) -.0483(4) -.0068(4) .044(2)
C(15A) .5245(6) .2726(4) .0337(3) .0360(10)
C(16A) .5193(7) .2353(4) -.0488(3) .043(2)
C(17A) .4361(7) .2653(5) -0.1137(4) .056(2)
C(18A) .3630(7) .3357(5) -.0975(4) .058(2)
C(19A) .3670(8) .3760(5) -.0163(4) .059(2)
C(20A) .4454(7) .3442(4) .0503(4) .046(2)
N(21A) .8086(6) .3764(3) .1068(3) .0470(10)
C(22A) .9429(7) .4426(4) .1246(4) .046(2)
N(23A) .9228(7) .5200(4) .0970(4) .060(2)
C(24A) 1.0458(10) .5859(5) .1086(5) .072(2)
C(25A) 1.1878(9) .5815(5) .1473(5) .068(2)
C(26A) 1.2084(8) .5019(6) .1726(4) .067(2)
C(27A) 1.0859(8) .4304(5) .1626(4) .058(2)
Se(1B) -.09130(10) -.06090(10) .28910(10) .0590(10)
Se(2B) .10250(10) .07850(10) .27260(10) .0450(10)
S(3B) .2876(2) .22460(10) .27030(10) .0500(10)
C(4B) .2171(7) .2700(4) .3589(3) .0410(10)
C(5B) .0873(7) .2215(4) .3991(3) .0370(10)
C(6B) .0226(6) .1325(4) .3690(3) .0340(10)
C(7B) -0.1041(6) .0818(4) .4084(3) .0390(10)
C(8B) -0.1689(7) -.0057(4) .3846(3) .0370(10)
C(9B) -0.2936(7) -.0593(4) .4300(4) .0380(10)
C(10B) -0.4012(8) -0.1308(4) .3874(4) .050(2)
C(11B) -0.5164(8) -0.1800(4) .4299(5) .060(2)
C(12B) -0.5292(8) -0.1616(5) .5154(5) .062(2)
C(13B) -0.4268(8) -.0932(5) .5598(4) .056(2)
C(14B) -0.3085(7) -.0420(4) .5184(4) .042(2)
C(15B) .0219(6) .2668(4) .4747(3) .0370(10)
C(16B) .0407(7) .2423(4) .5557(4) .048(2)
C(17B) -.0233(8) .2846(5) .6247(4) .066(2)
C(18B) -0.1015(8) .3515(5) .6131(5) .061(2)
C(19B) -0.1177(8) .3793(5) .5328(5) .064(2)
C(20B) -.0590(7) .3359(4) .4624(4) .053(2)
N(21B) .2828(6) .3547(3) .3952(3) .0540(10)
C(22B) .4085(7) .4167(4) .3732(4) .047(2)
N(23B) .3973(6) .5001(4) .4021(4) .059(2)
C(24B) .5169(10) .5645(5) .3882(5) .078(2)
C(25B) .6451(9) .5530(6) .3461(6) .083(2)
C(26B) .6596(9) .4691(6) .3185(5) .083(2)
C(27B) .5407(8) .3981(5) .3334(5) .070(2)
H(7A) .3641(6) .1204(4) .0552(3) .051(4)
H(10A) .1680(7) -0.1145(4) .1835(4) .051(4)
H(11A) -.0505(8) -0.2058(4) .1197(5) .051(4)
H(12A) -0.1124(8) -0.2062(5) -.0232(5) .051(4)
H(13A) .0335(7) -0.1070(5) -0.1042(4) .051(4)
H(14A) .2485(7) -.0075(4) -.0397(4) .051(4)
H(16A) .5731(7) .1887(4) -.0614(3) .051(4)
H(17A) .4298(7) .2371(5) -0.1691(4) .051(4)
H(18A) .3097(7) .3567(5) -0.1423(4) .051(4)
H(19A) .3175(8) .4247(5) -.0056(4) .051(4)
H(20A) .4456(7) .3703(4) .1062(4) .051(4)
H(21A) .7464(6) .3865(3) .0657(3) .051(4)
H(24A) 1.0344(10) .6402(5) .0885(5) .086
H(25A) 1.2683(9) .6316(5) .1562(5) .082
H(26A) 1.3061(8) .4958(6) .1969(4) .080
H(27A) 1.0976(8) .3753(8) .1806(4) .069
H(7B) -0.1470(6) .1100(4) .4543(3) .051(4)
H(10B) -0.2383(7) .0043(4) .5495(4) .051(4)
H(11B) -0.4364(8) -.0809(5) .6184(4) .051(4)
H(12B) -0.6085(8) -0.1959(5) .5438(5) .051(4)
H(13B) -0.5874(8) -0.2268(4) .4000(5) .051(4)
H(14B) -0.3937(8) -0.1449(4) .3288(4) .051(4)
H(16B) .0967(7) .1970(4) .5653(4) .051(4)
H(17B) -.0115(8) .2661(5) .6796(4) .051(4)
H(18B) -0.1444(8) .3788(5) .6595(5) .051(4)
H(19B) -0.1679(8) .4272(5) .5250 .051(4)
H(20B) -.0742(7) .3533(4) .4074(4) .051(4)
H(21B) .2367(6) .3718(3) .4397(3) .051(4)
H(24B) .5114(10) .6224(5) .4095(5) .093
H(25B) .7225(9) .6016(6) .3360(6) .100
H(26B) .7483(9) .4589(6) .2898(5) .100
H(27B) .5499(8) .3395(5) .3170(5) .084
